data_7014319
loop_
_publ_author_name
'Yen, Ming-Liang'
'Chen, Nai-Chia'
'Lai, Chien-Chen'
'Liu, Yi-Hung'
'Peng, Shie-Ming'
'Chiu, Sheng-Hsien'

_publ_section_title
;
 Controlling the rotation of a complexed guest within a molecular cage.
;
_journal_issue 10
_journal_name_full 'Dalton transactions (Cambridge, England : 2003)'
_journal_page_first 2163
_journal_page_last 2166
_journal_paper_doi 10.1039/c0dt00375a
_journal_volume 40
_journal_year 2011
_chemical_formula_moiety 'C72 H80 K2 N2 O18 P2 F12'
_chemical_formula_sum 'C74 H84 Cl6 F12 K2 N2 O19 P2'
_chemical_formula_weight 1886.27
_chemical_name_systematic
;
?
;
_space_group_IT_number 2
_symmetry_cell_setting triclinic
_symmetry_space_group_name_Hall '-P 1'
_symmetry_space_group_name_H-M 'P -1'
_atom_sites_solution_hydrogens geom
_atom_sites_solution_primary direct
_atom_sites_solution_secondary difmap
_audit_creation_method SHELXL-97
_cell_angle_alpha 92.960(7)
_cell_angle_beta 101.960(8)
_cell_angle_gamma 102.545(8)
_cell_formula_units_Z 1
_cell_length_a 9.3095(10)
_cell_length_b 13.4294(10)
_cell_length_c 17.4556(15)
_cell_measurement_reflns_used 2457
_cell_measurement_temperature 150(2)
_cell_measurement_theta_max 70.4097
_cell_measurement_theta_min 4.0532
_cell_volume 2073.3(3)
_computing_cell_refinement
;
CrysAlis RED, Oxford Diffraction Ltd.,
Version 1.171.32.29 (release 10-06-2008 CrysAlis171 .NET)
(compiled Jun 10 2008,16:49:55)
Empirical absorption correction using spherical harmonics,
implemented in SCALE3 ABSPACK scaling algorithm.
;
_computing_data_collection
;
CrysAlis RED, Oxford Diffraction Ltd.,
Version 1.171.32.29 (release 10-06-2008 CrysAlis171 .NET)
(compiled Jun 10 2008,16:49:55)
Empirical absorption correction using spherical harmonics,
implemented in SCALE3 ABSPACK scaling algorithm.
;
_computing_data_reduction
;
CrysAlis RED, Oxford Diffraction Ltd.,
Version 1.171.32.29 (release 10-06-2008 CrysAlis171 .NET)
(compiled Jun 10 2008,16:49:55)
Empirical absorption correction using spherical harmonics,
implemented in SCALE3 ABSPACK scaling algorithm.
;
_computing_molecular_graphics SHELXTL
_computing_publication_material SHELXTL
_computing_structure_refinement 'SHELXL-97 (Sheldrick, 1997)'
_computing_structure_solution 'SHELXS-97 (Sheldrick, 1990)'
_diffrn_ambient_temperature 150(2)
_diffrn_measured_fraction_theta_full 0.991
_diffrn_measured_fraction_theta_max 0.991
_diffrn_measurement_device_type 'Oxford Diffraction Gemini A'
_diffrn_measurement_method CCD
_diffrn_radiation_monochromator graphite
_diffrn_radiation_source 'fine-focus sealed tube'
_diffrn_radiation_type CuK\a
_diffrn_radiation_wavelength 1.54178
_diffrn_reflns_av_R_equivalents 0.0576
_diffrn_reflns_av_sigmaI/netI 0.0655
_diffrn_reflns_limit_h_max 11
_diffrn_reflns_limit_h_min -10
_diffrn_reflns_limit_k_max 14
_diffrn_reflns_limit_k_min -16
_diffrn_reflns_limit_l_max 20
_diffrn_reflns_limit_l_min -20
_diffrn_reflns_number 17681
_diffrn_reflns_theta_full 67.99
_diffrn_reflns_theta_max 67.98
_diffrn_reflns_theta_min 4.06
_exptl_absorpt_coefficient_mu 3.994
_exptl_absorpt_correction_T_max 1.00000
_exptl_absorpt_correction_T_min 0.60455
_exptl_absorpt_correction_type multi-scan
_exptl_absorpt_process_details
;
CrysAlis RED, Oxford Diffraction Ltd.,
Version 1.171.32.29 (release 10-06-2008 CrysAlis171 .NET)
(compiled Jun 10 2008,16:49:55)
Empirical absorption correction using spherical harmonics,
implemented in SCALE3 ABSPACK scaling algorithm.
;
_exptl_crystal_colour orange
_exptl_crystal_density_diffrn 1.511
_exptl_crystal_density_method 'not measured'
_exptl_crystal_description cube
_exptl_crystal_F_000 972
_exptl_crystal_size_max 0.25
_exptl_crystal_size_mid 0.20
_exptl_crystal_size_min 0.10
_refine_diff_density_max 1.966
_refine_diff_density_min -0.762
_refine_diff_density_rms 0.136
_refine_ls_extinction_method none
_refine_ls_goodness_of_fit_ref 1.953
_refine_ls_hydrogen_treatment constr
_refine_ls_matrix_type full
_refine_ls_number_parameters 524
_refine_ls_number_reflns 7490
_refine_ls_number_restraints 57
_refine_ls_restrained_S_all 2.011
_refine_ls_R_factor_all 0.2069
_refine_ls_R_factor_gt 0.1417
_refine_ls_shift/su_max 0.095
_refine_ls_shift/su_mean 0.007
_refine_ls_structure_factor_coef Fsqd
_refine_ls_weighting_details 'calc w=1/[\s^2^(Fo^2^)+(0.1000P)^2^+0.0000P] where P=(Fo^2^+2Fc^2^)/3'
_refine_ls_weighting_scheme calc
_refine_ls_wR_factor_gt 0.3387
_refine_ls_wR_factor_ref 0.3727
_reflns_number_gt 3916
_reflns_number_total 7490
_reflns_threshold_expression >2sigma(I)
_cod_data_source_file C0DT00375A.TXT
_cod_data_source_block ic13566
_cod_depositor_comments
;
The following automatic conversions were performed:
'_symmetry_cell_setting' value 'Triclinic' changed to 'triclinic'
according to '/home/saulius/struct/CIF-dictionaries/cif_core.dic'
dictionary named 'cif_core.dic' version 2.4.1 from 2010-06-29.

Automatic conversion script
Id: cif_fix_enum 1555 2011-01-17 13:19:09Z saulius 
;
_cod_original_sg_symbol_H-M P-1
_cod_database_code 7014319

loop_
_symmetry_equiv_pos_as_xyz
'x, y, z'
'-x, -y, -z'

loop_
_atom_site_label
_atom_site_type_symbol
_atom_site_fract_x
_atom_site_fract_y
_atom_site_fract_z
_atom_site_U_iso_or_equiv
_atom_site_adp_type
_atom_site_occupancy
_atom_site_symmetry_multiplicity
_atom_site_calc_flag
_atom_site_refinement_flags
_atom_site_disorder_assembly
_atom_site_disorder_group
K1 K 0.4203(2) 0.63300(13) 0.78516(10) 0.0654(6) Uani 1 1 d U . .
O1 O 0.6079(10) 0.8012(5) 0.7364(3) 0.098(2) Uani 1 1 d . . .
O2 O 0.6069(15) 0.7925(8) 0.8907(6) 0.149(4) Uani 1 1 d U . .
O3 O 0.5935(12) 0.5802(6) 0.9286(4) 0.109(3) Uani 1 1 d . . .
O4 O 0.5186(9) 0.4514(5) 0.7900(3) 0.0820(19) Uani 1 1 d . . .
O5 O 0.3128(12) 0.7670(7) 0.6707(5) 0.111(3) Uani 1 1 d . . .
O6 O 0.1672(14) 0.7110(8) 0.7846(7) 0.141(3) Uani 1 1 d U . .
O7 O 0.1920(10) 0.5343(5) 0.8534(4) 0.090(2) Uani 1 1 d . . .
O8 O 0.2215(8) 0.4263(4) 0.7196(4) 0.0737(17) Uani 1 1 d . . .
O9 O 0.4277(13) 0.5725(6) 0.6278(5) 0.121(2) Uani 1 1 d U . .
N1 N 0.1069(19) 0.4836(16) 0.3969(9) 0.163(6) Uani 1 1 d . . .
H1A H 0.0131 0.4900 0.3829 0.195 Uiso 1 1 calc R . .
C1 C 0.6874(11) 0.6330(6) 0.3090(5) 0.061(2) Uani 1 1 d . . .
C2 C 0.7546(10) 0.7047(5) 0.3739(5) 0.0576(19) Uani 1 1 d . . .
H2A H 0.8590 0.7144 0.3973 0.069 Uiso 1 1 calc R . .
C3 C 0.6681(10) 0.7616(5) 0.4041(4) 0.0550(19) Uani 1 1 d . . .
C4 C 0.7285(12) 0.8472(6) 0.4729(5) 0.066(2) Uani 1 1 d . . .
C5 C 0.6242(12) 0.8251(5) 0.5293(5) 0.060(2) Uani 1 1 d . . .
C6 C 0.6704(12) 0.8255(6) 0.6097(5) 0.069(2) Uani 1 1 d . . .
H6A H 0.7753 0.8386 0.6330 0.083 Uiso 1 1 calc R . .
C7 C 0.5695(14) 0.8077(6) 0.6564(5) 0.072(3) Uani 1 1 d . . .
C8 C 0.4178(14) 0.7905(6) 0.6229(5) 0.073(3) Uani 1 1 d . . .
C9 C 0.3661(12) 0.7908(6) 0.5424(5) 0.066(2) Uani 1 1 d . . .
H9A H 0.2611 0.7789 0.5199 0.079 Uiso 1 1 calc R . .
C10 C 0.4722(12) 0.8090(5) 0.4947(5) 0.063(2) Uani 1 1 d . . .
C11 C 0.4315(12) 0.8170(6) 0.4061(5) 0.065(2) Uani 1 1 d . . .
C12 C 0.5179(11) 0.7474(6) 0.3708(4) 0.060(2) Uani 1 1 d . . .
C13 C 0.4508(11) 0.6752(6) 0.3054(5) 0.063(2) Uani 1 1 d . . .
H13A H 0.3459 0.6641 0.2830 0.076 Uiso 1 1 calc R . .
C14 C 0.5379(11) 0.6200(5) 0.2733(4) 0.059(2) Uani 1 1 d . . .
C15 C 0.6922(13) 0.9433(6) 0.4346(5) 0.073(3) Uani 1 1 d . . .
H15A H 0.7240 1.0028 0.4752 0.087 Uiso 1 1 calc R . .
H15B H 0.7507 0.9588 0.3936 0.087 Uiso 1 1 calc R . .
C16 C 0.5251(13) 0.9280(6) 0.3978(5) 0.075(3) Uani 1 1 d . . .
H16A H 0.5122 0.9388 0.3414 0.090 Uiso 1 1 calc R . .
H16B H 0.4848 0.9799 0.4236 0.090 Uiso 1 1 calc R . .
C17 C 0.8903(13) 0.8627(7) 0.5084(6) 0.077(3) Uani 1 1 d . . .
H17A H 0.9092 0.8005 0.5316 0.116 Uiso 1 1 calc R . .
H17B H 0.9214 0.9206 0.5494 0.116 Uiso 1 1 calc R . .
H17C H 0.9483 0.8772 0.4677 0.116 Uiso 1 1 calc R . .
C18 C 0.2689(13) 0.7998(8) 0.3701(5) 0.077(3) Uani 1 1 d . . .
H18A H 0.2174 0.7300 0.3766 0.116 Uiso 1 1 calc R . .
H18B H 0.2552 0.8089 0.3140 0.116 Uiso 1 1 calc R . .
H18C H 0.2261 0.8492 0.3960 0.116 Uiso 1 1 calc R . .
C19 C 0.696(3) 0.8729(10) 0.7833(7) 0.170(7) Uani 1 1 d U . .
H19A H 0.6532 0.9342 0.7775 0.204 Uiso 1 1 calc R . .
H19B H 0.7926 0.8887 0.7663 0.204 Uiso 1 1 calc R . .
C20 C 0.730(3) 0.8592(10) 0.8664(7) 0.167(6) Uani 1 1 d U . .
H20A H 0.7543 0.9270 0.8973 0.201 Uiso 1 1 calc R . .
H20B H 0.8201 0.8302 0.8784 0.201 Uiso 1 1 calc RD . .
C21 C 0.691(3) 0.7568(11) 0.9644(7) 0.184(7) Uani 1 1 d DU . .
H21A H 0.7937 0.8026 0.9775 0.221 Uiso 1 1 calc RD . .
H21B H 0.6415 0.7725 1.0070 0.221 Uiso 1 1 calc R . .
C22 C 0.712(2) 0.6565(13) 0.9719(7) 0.178(10) Uani 1 1 d D . .
H22A H 0.8054 0.6515 0.9551 0.214 Uiso 1 1 calc R . .
H22B H 0.7259 0.6443 1.0281 0.214 Uiso 1 1 calc R . .
C23 C 0.632(3) 0.4918(14) 0.9248(7) 0.157(9) Uani 1 1 d . . .
H23A H 0.5864 0.4502 0.9626 0.189 Uiso 1 1 calc R . .
H23B H 0.7431 0.5061 0.9447 0.189 Uiso 1 1 calc R . .
C24 C 0.598(2) 0.4306(10) 0.8547(9) 0.157(9) Uani 1 1 d . . .
H24A H 0.6959 0.4240 0.8433 0.188 Uiso 1 1 calc R . .
H24B H 0.5467 0.3615 0.8648 0.188 Uiso 1 1 calc R . .
C25 C 0.232(2) 0.8158(13) 0.6859(12) 0.147(4) Uani 1 1 d U . .
H25A H 0.1706 0.8280 0.6354 0.176 Uiso 1 1 calc R . .
H25B H 0.2958 0.8833 0.7106 0.176 Uiso 1 1 calc R . .
C26 C 0.126(2) 0.7794(12) 0.7374(10) 0.134(4) Uani 1 1 d U . .
H26A H 0.1173 0.8393 0.7701 0.161 Uiso 1 1 calc R . .
H26B H 0.0249 0.7486 0.7037 0.161 Uiso 1 1 calc R . .
C27 C 0.0816(18) 0.6800(11) 0.8384(7) 0.110(4) Uani 1 1 d . . .
H27A H 0.0784 0.7412 0.8716 0.132 Uiso 1 1 calc R . .
H27B H -0.0230 0.6479 0.8097 0.132 Uiso 1 1 calc R . .
C28 C 0.135(2) 0.6116(10) 0.8867(10) 0.139(4) Uani 1 1 d U . .
H28A H 0.0512 0.5772 0.9103 0.167 Uiso 1 1 calc R . .
H28B H 0.2154 0.6516 0.9304 0.167 Uiso 1 1 calc R . .
C29 C 0.0775(12) 0.4519(7) 0.8109(7) 0.081(3) Uani 1 1 d . . .
H29A H 0.0077 0.4782 0.7705 0.098 Uiso 1 1 calc R . .
H29B H 0.0189 0.4169 0.8471 0.098 Uiso 1 1 calc R . .
C30 C 0.1424(12) 0.3801(7) 0.7736(7) 0.083(3) Uani 1 1 d . . .
H30A H 0.2120 0.3539 0.8142 0.100 Uiso 1 1 calc R . .
H30B H 0.0612 0.3212 0.7460 0.100 Uiso 1 1 calc R . .
C31 C 0.175(3) 0.5168(13) 0.4749(11) 0.154(5) Uani 1 1 d U . .
H31A H 0.1233 0.5406 0.5112 0.185 Uiso 1 1 calc R . .
C32 C 0.3498(14) 0.5112(8) 0.4981(8) 0.093(3) Uani 1 1 d . . .
C33 C 0.4614(14) 0.5397(7) 0.5700(6) 0.078(3) Uani 1 1 d . . .
C34 C 0.6118(14) 0.5301(7) 0.5700(6) 0.083(3) Uani 1 1 d . . .
C35 C 0.711(2) 0.5626(12) 0.6453(11) 0.149(7) Uani 1 1 d D . .
C36 C 0.845(2) 0.5547(17) 0.6588(12) 0.149(6) Uani 1 1 d D . .
P1 P 0.1644(5) 0.7976(3) 0.09326(19) 0.1112(12) Uani 1 1 d . . .
F1 F -0.0028(17) 0.7846(11) 0.1130(8) 0.196(5) Uani 1 1 d . . .
F2 F 0.3175(15) 0.7940(9) 0.0736(9) 0.192(5) Uani 1 1 d . . .
F3 F 0.2087(16) 0.7462(9) 0.1720(5) 0.173(4) Uani 1 1 d . . .
F4 F 0.1074(13) 0.6906(8) 0.0515(5) 0.160(4) Uani 1 1 d . . .
F5 F 0.116(2) 0.8458(13) 0.0169(8) 0.224(7) Uani 1 1 d . . .
F6 F 0.213(3) 0.9016(8) 0.1359(11) 0.279(11) Uani 1 1 d . . .
Cl1 Cl 0.9643(5) 0.9573(3) 0.2795(2) 0.1261(12) Uani 1 1 d . . .
Cl2 Cl 0.8718(6) 1.0043(3) 0.1180(2) 0.1363(14) Uani 1 1 d . . .
Cl3 Cl 0.6650(6) 0.8742(4) 0.1927(3) 0.1538(17) Uani 1 1 d . . .
C37 C 0.850(2) 0.9115(12) 0.1858(9) 0.128(5) Uani 1 1 d . . .
H37A H 0.8806 0.8499 0.1663 0.153 Uiso 1 1 calc R . .
O10 O 0.5000 1.0000 1.0000 0.306(18) Uiso 1 2 d S . .
H10 H 0.5728 1.0110 1.0362 0.367 Uiso 1 1 d R . .

loop_
_atom_site_aniso_label
_atom_site_aniso_U_11
_atom_site_aniso_U_22
_atom_site_aniso_U_33
_atom_site_aniso_U_23
_atom_site_aniso_U_13
_atom_site_aniso_U_12
K1 0.0898(14) 0.0571(9) 0.0570(9) 0.0164(7) 0.0265(9) 0.0214(8)
O1 0.156(7) 0.076(4) 0.048(3) 0.006(3) 0.037(4) -0.014(4)
O2 0.197(8) 0.120(6) 0.093(5) 0.021(5) -0.002(5) -0.016(6)
O3 0.161(8) 0.084(5) 0.066(4) -0.014(4) -0.007(5) 0.032(5)
O4 0.129(6) 0.065(3) 0.054(3) 0.000(3) 0.014(3) 0.033(3)
O5 0.184(8) 0.116(5) 0.101(5) 0.069(5) 0.101(6) 0.100(6)
O6 0.197(7) 0.126(5) 0.181(7) 0.093(5) 0.144(6) 0.095(5)
O7 0.134(6) 0.067(4) 0.082(4) 0.005(3) 0.057(4) 0.023(4)
O8 0.113(5) 0.050(3) 0.075(4) 0.008(3) 0.047(4) 0.029(3)
O9 0.208(7) 0.084(4) 0.087(4) 0.008(3) 0.078(5) 0.024(4)
N1 0.145(12) 0.242(19) 0.115(10) 0.013(11) 0.041(9) 0.066(12)
C1 0.090(7) 0.046(4) 0.055(4) 0.007(3) 0.036(5) 0.015(4)
C2 0.078(6) 0.038(3) 0.062(4) 0.006(3) 0.028(4) 0.012(3)
C3 0.078(6) 0.037(3) 0.050(4) 0.010(3) 0.019(4) 0.009(3)
C4 0.100(8) 0.042(4) 0.061(4) 0.002(3) 0.036(5) 0.008(4)
C5 0.092(7) 0.039(4) 0.050(4) 0.005(3) 0.022(4) 0.010(4)
C6 0.101(7) 0.042(4) 0.059(5) 0.006(3) 0.023(5) 0.000(4)
C7 0.112(9) 0.050(4) 0.058(5) 0.011(4) 0.036(5) 0.010(4)
C8 0.126(10) 0.052(4) 0.067(5) 0.029(4) 0.054(6) 0.040(5)
C9 0.091(6) 0.058(4) 0.069(5) 0.021(4) 0.038(5) 0.039(4)
C10 0.108(8) 0.040(4) 0.056(4) 0.015(3) 0.039(5) 0.028(4)
C11 0.108(8) 0.048(4) 0.054(4) 0.017(3) 0.037(5) 0.031(4)
C12 0.096(7) 0.047(4) 0.042(4) 0.012(3) 0.025(4) 0.020(4)
C13 0.087(6) 0.057(4) 0.053(4) 0.013(4) 0.018(4) 0.027(4)
C14 0.087(7) 0.043(4) 0.051(4) 0.009(3) 0.018(4) 0.019(4)
C15 0.120(9) 0.040(4) 0.068(5) 0.012(3) 0.047(6) 0.014(4)
C16 0.129(9) 0.053(4) 0.064(5) 0.019(4) 0.051(6) 0.033(5)
C17 0.102(8) 0.056(5) 0.068(5) 0.005(4) 0.026(5) 0.002(4)
C18 0.112(9) 0.082(6) 0.058(5) 0.015(4) 0.038(5) 0.046(5)
C19 0.278(15) 0.089(7) 0.067(6) 0.016(5) -0.015(8) -0.071(8)
C20 0.284(15) 0.080(6) 0.068(5) 0.001(5) -0.015(7) -0.054(8)
C21 0.307(16) 0.100(8) 0.068(6) -0.001(6) -0.034(9) -0.041(9)
C22 0.203(18) 0.202(19) 0.045(6) 0.014(8) -0.026(8) -0.079(15)
C23 0.27(2) 0.164(14) 0.055(6) 0.001(7) -0.024(9) 0.148(16)
C24 0.24(2) 0.090(8) 0.110(10) -0.018(8) -0.071(12) 0.083(11)
C25 0.191(8) 0.135(7) 0.196(8) 0.106(6) 0.132(7) 0.105(7)
C26 0.185(8) 0.122(6) 0.180(8) 0.084(6) 0.135(7) 0.108(6)
C27 0.160(13) 0.127(10) 0.090(7) 0.033(7) 0.077(8) 0.082(9)
C28 0.228(10) 0.093(6) 0.168(9) 0.058(7) 0.155(8) 0.073(7)
C29 0.090(7) 0.070(5) 0.097(7) 0.014(5) 0.045(6) 0.021(5)
C30 0.089(7) 0.053(5) 0.121(8) 0.008(5) 0.057(6) 0.014(4)
C31 0.240(11) 0.111(8) 0.116(8) 0.010(7) 0.060(8) 0.035(8)
C32 0.097(8) 0.067(6) 0.116(10) 0.012(6) 0.029(7) 0.015(5)
C33 0.125(10) 0.059(5) 0.066(6) 0.015(4) 0.055(6) 0.023(5)
C34 0.109(9) 0.056(5) 0.067(6) 0.017(4) -0.003(6) 0.002(5)
C35 0.145(15) 0.108(10) 0.158(15) 0.060(10) -0.022(12) -0.003(9)
C36 0.154(17) 0.173(17) 0.127(13) -0.003(12) 0.047(13) 0.040(13)
P1 0.168(4) 0.099(2) 0.0753(17) 0.0175(16) 0.029(2) 0.048(2)
F1 0.243(14) 0.233(14) 0.171(10) 0.054(9) 0.109(10) 0.113(11)
F2 0.155(10) 0.159(9) 0.247(14) 0.073(9) 0.026(9) 0.013(7)
F3 0.242(13) 0.173(9) 0.096(5) 0.006(6) -0.009(6) 0.081(9)
F4 0.198(10) 0.162(8) 0.099(5) -0.035(5) 0.051(6) -0.005(7)
F5 0.293(17) 0.294(17) 0.156(9) 0.132(11) 0.087(10) 0.161(15)
F6 0.49(3) 0.085(6) 0.255(18) -0.006(8) 0.084(19) 0.056(11)
Cl1 0.162(3) 0.120(2) 0.111(2) 0.032(2) 0.044(2) 0.048(2)
Cl2 0.197(4) 0.116(2) 0.106(2) 0.0352(19) 0.053(3) 0.035(2)
Cl3 0.157(4) 0.157(4) 0.143(3) 0.050(3) 0.042(3) 0.010(3)
C37 0.178(15) 0.108(9) 0.118(10) 0.032(8) 0.061(10) 0.046(9)

loop_
_atom_type_symbol
_atom_type_description
_atom_type_scat_dispersion_real
_atom_type_scat_dispersion_imag
_atom_type_scat_source
C C 0.0181 0.0091 'International Tables Vol C Tables 4.2.6.8 and 6.1.1.4'
H H 0.0000 0.0000 'International Tables Vol C Tables 4.2.6.8 and 6.1.1.4'
N N 0.0311 0.0180 'International Tables Vol C Tables 4.2.6.8 and 6.1.1.4'
O O 0.0492 0.0322 'International Tables Vol C Tables 4.2.6.8 and 6.1.1.4'
F F 0.0727 0.0534 'International Tables Vol C Tables 4.2.6.8 and 6.1.1.4'
P P 0.2955 0.4335 'International Tables Vol C Tables 4.2.6.8 and 6.1.1.4'
Cl Cl 0.3639 0.7018 'International Tables Vol C Tables 4.2.6.8 and 6.1.1.4'
K K 0.3868 1.0657 'International Tables Vol C Tables 4.2.6.8 and 6.1.1.4'

loop_
_geom_angle_atom_site_label_1
_geom_angle_atom_site_label_2
_geom_angle_atom_site_label_3
_geom_angle
_geom_angle_site_symmetry_1
_geom_angle_site_symmetry_3
_geom_angle_publ_flag
O2 K1 O7 108.8(3) . . ?
O2 K1 O6 92.7(4) . . ?
O7 K1 O6 59.3(2) . . ?
O2 K1 O4 114.1(3) . . ?
O7 K1 O4 86.3(2) . . ?
O6 K1 O4 142.4(3) . . ?
O2 K1 O1 57.8(3) . . ?
O7 K1 O1 156.4(2) . . ?
O6 K1 O1 99.9(3) . . ?
O4 K1 O1 116.4(3) . . ?
O2 K1 O9 130.1(3) . . ?
O7 K1 O9 121.0(3) . . ?
O6 K1 O9 109.3(4) . . ?
O4 K1 O9 74.0(2) . . ?
O1 K1 O9 74.2(2) . . ?
O2 K1 O3 62.6(3) . . ?
O7 K1 O3 78.8(3) . . ?
O6 K1 O3 121.5(3) . . ?
O4 K1 O3 58.4(2) . . ?
O1 K1 O3 107.0(3) . . ?
O9 K1 O3 127.5(3) . . ?
O2 K1 O5 94.4(3) . . ?
O7 K1 O5 111.5(3) . . ?
O6 K1 O5 56.0(2) . . ?
O4 K1 O5 139.9(2) . . ?
O1 K1 O5 55.5(3) . . ?
O9 K1 O5 66.0(3) . . ?
O3 K1 O5 157.0(3) . . ?
O2 K1 O8 161.1(2) . . ?
O7 K1 O8 57.39(18) . . ?
O6 K1 O8 90.2(3) . . ?
O4 K1 O8 56.0(2) . . ?
O1 K1 O8 139.78(18) . . ?
O9 K1 O8 65.7(2) . . ?
O3 K1 O8 100.2(2) . . ?
O5 K1 O8 102.7(3) . . ?
O2 K1 C28 92.5(4) . . ?
O7 K1 C28 23.1(3) . . ?
O6 K1 C28 41.7(3) . . ?
O4 K1 C28 108.1(3) . . ?
O1 K1 C28 133.4(3) . . ?
O9 K1 C28 133.6(4) . . ?
O3 K1 C28 84.6(4) . . ?
O5 K1 C28 97.6(3) . . ?
O8 K1 C28 77.4(3) . . ?
C19 O1 C7 122.6(8) . . ?
C19 O1 K1 123.2(7) . . ?
C7 O1 K1 112.8(5) . . ?
C20 O2 C21 100.9(13) . . ?
C20 O2 K1 118.9(8) . . ?
C21 O2 K1 113.3(8) . . ?
C23 O3 C22 111.1(15) . . ?
C23 O3 K1 116.8(6) . . ?
C22 O3 K1 117.0(8) . . ?
C24 O4 C14 121.3(8) . 2_666 ?
C24 O4 K1 120.3(7) . . ?
C14 O4 K1 117.7(5) 2_666 . ?
C25 O5 C8 127.6(9) . . ?
C25 O5 K1 118.7(8) . . ?
C8 O5 K1 108.2(6) . . ?
C26 O6 C27 117.7(10) . . ?
C26 O6 K1 124.1(7) . . ?
C27 O6 K1 118.2(7) . . ?
C29 O7 C28 113.0(11) . . ?
C29 O7 K1 120.5(5) . . ?
C28 O7 K1 106.9(6) . . ?
C30 O8 C1 114.7(6) . 2_666 ?
C30 O8 K1 112.4(5) . . ?
C1 O8 K1 107.6(5) 2_666 . ?
C33 O9 K1 164.2(10) . . ?
C36 N1 C31 132(2) 2_666 . ?
C36 N1 H1A 114.0 2_666 . ?
C31 N1 H1A 114.0 . . ?
C14 C1 C2 121.0(8) . . ?
C14 C1 O8 120.9(7) . 2_666 ?
C2 C1 O8 118.1(9) . 2_666 ?
C3 C2 C1 119.4(9) . . ?
C3 C2 H2A 120.3 . . ?
C1 C2 H2A 120.3 . . ?
C12 C3 C2 120.4(7) . . ?
C12 C3 C4 114.4(7) . . ?
C2 C3 C4 125.2(8) . . ?
C17 C4 C5 115.5(8) . . ?
C17 C4 C3 114.2(8) . . ?
C5 C4 C3 106.4(7) . . ?
C17 C4 C15 111.7(7) . . ?
C5 C4 C15 104.9(7) . . ?
C3 C4 C15 103.1(7) . . ?
C6 C5 C10 120.0(8) . . ?
C6 C5 C4 125.2(9) . . ?
C10 C5 C4 114.7(7) . . ?
C7 C6 C5 121.5(10) . . ?
C7 C6 H6A 119.2 . . ?
C5 C6 H6A 119.3 . . ?
C6 C7 C8 119.3(9) . . ?
C6 C7 O1 124.3(11) . . ?
C8 C7 O1 116.4(8) . . ?
C7 C8 C9 121.2(8) . . ?
C7 C8 O5 119.2(9) . . ?
C9 C8 O5 119.4(11) . . ?
C8 C9 C10 118.8(10) . . ?
C8 C9 H9A 120.6 . . ?
C10 C9 H9A 120.6 . . ?
C5 C10 C9 119.2(8) . . ?
C5 C10 C11 116.5(7) . . ?
C9 C10 C11 124.3(9) . . ?
C18 C11 C10 115.8(7) . . ?
C18 C11 C12 116.4(8) . . ?
C10 C11 C12 104.6(7) . . ?
C18 C11 C16 113.2(7) . . ?
C10 C11 C16 102.9(7) . . ?
C12 C11 C16 102.1(7) . . ?
C3 C12 C13 120.0(8) . . ?
C3 C12 C11 117.0(7) . . ?
C13 C12 C11 123.0(9) . . ?
C14 C13 C12 119.9(9) . . ?
C14 C13 H13A 120.0 . . ?
C12 C13 H13A 120.0 . . ?
O4 C14 C1 117.2(8) 2_666 . ?
O4 C14 C13 123.5(9) 2_666 . ?
C1 C14 C13 119.2(7) . . ?
C16 C15 C4 112.1(7) . . ?
C16 C15 H15A 109.2 . . ?
C4 C15 H15A 109.2 . . ?
C16 C15 H15B 109.2 . . ?
C4 C15 H15B 109.2 . . ?
H15A C15 H15B 107.9 . . ?
C15 C16 C11 112.1(7) . . ?
C15 C16 H16A 109.2 . . ?
C11 C16 H16A 109.2 . . ?
C15 C16 H16B 109.2 . . ?
C11 C16 H16B 109.2 . . ?
H16A C16 H16B 107.9 . . ?
C4 C17 H17A 109.5 . . ?
C4 C17 H17B 109.5 . . ?
H17A C17 H17B 109.5 . . ?
C4 C17 H17C 109.5 . . ?
H17A C17 H17C 109.5 . . ?
H17B C17 H17C 109.5 . . ?
C11 C18 H18A 109.5 . . ?
C11 C18 H18B 109.5 . . ?
H18A C18 H18B 109.5 . . ?
C11 C18 H18C 109.5 . . ?
H18A C18 H18C 109.5 . . ?
H18B C18 H18C 109.5 . . ?
O1 C19 C20 118.7(10) . . ?
O1 C19 H19A 107.7 . . ?
C20 C19 H19A 107.7 . . ?
O1 C19 H19B 107.6 . . ?
C20 C19 H19B 107.6 . . ?
H19A C19 H19B 107.1 . . ?
C19 C20 O2 113.1(14) . . ?
C19 C20 H20A 108.9 . . ?
O2 C20 H20A 109.0 . . ?
C19 C20 H20B 109.0 . . ?
O2 C20 H20B 108.9 . . ?
H20A C20 H20B 107.8 . . ?
C22 C21 O2 125.2(11) . . ?
C22 C21 H21A 106.0 . . ?
O2 C21 H21A 106.0 . . ?
C22 C21 H21B 106.0 . . ?
O2 C21 H21B 106.1 . . ?
H21A C21 H21B 106.3 . . ?
O3 C22 C21 114.4(14) . . ?
O3 C22 H22A 108.7 . . ?
C21 C22 H22A 108.7 . . ?
O3 C22 H22B 108.7 . . ?
C21 C22 H22B 108.7 . . ?
H22A C22 H22B 107.6 . . ?
O3 C23 C24 121.0(10) . . ?
O3 C23 H23A 107.1 . . ?
C24 C23 H23A 107.1 . . ?
O3 C23 H23B 107.1 . . ?
C24 C23 H23B 107.1 . . ?
H23A C23 H23B 106.8 . . ?
O4 C24 C23 123.3(11) . . ?
O4 C24 H24A 106.5 . . ?
C23 C24 H24A 106.5 . . ?
O4 C24 H24B 106.5 . . ?
C23 C24 H24B 106.5 . . ?
H24A C24 H24B 106.5 . . ?
O5 C25 C26 121.1(11) . . ?
O5 C25 H25A 107.1 . . ?
C26 C25 H25A 107.1 . . ?
O5 C25 H25B 107.1 . . ?
C26 C25 H25B 107.1 . . ?
H25A C25 H25B 106.8 . . ?
O6 C26 C25 114.2(11) . . ?
O6 C26 H26A 108.7 . . ?
C25 C26 H26A 108.7 . . ?
O6 C26 H26B 108.7 . . ?
C25 C26 H26B 108.7 . . ?
H26A C26 H26B 107.6 . . ?
C28 C27 O6 114.0(11) . . ?
C28 C27 H27A 108.7 . . ?
O6 C27 H27A 108.7 . . ?
C28 C27 H27B 108.8 . . ?
O6 C27 H27B 108.8 . . ?
H27A C27 H27B 107.6 . . ?
C27 C28 O7 118.4(12) . . ?
C27 C28 K1 86.1(7) . . ?
O7 C28 K1 50.0(5) . . ?
C27 C28 H28A 107.7 . . ?
O7 C28 H28A 107.7 . . ?
K1 C28 H28A 157.7 . . ?
C27 C28 H28B 107.7 . . ?
O7 C28 H28B 107.7 . . ?
K1 C28 H28B 84.3 . . ?
H28A C28 H28B 107.1 . . ?
O7 C29 C30 110.3(9) . . ?
O7 C29 H29A 109.6 . . ?
C30 C29 H29A 109.6 . . ?
O7 C29 H29B 109.6 . . ?
C30 C29 H29B 109.6 . . ?
H29A C29 H29B 108.1 . . ?
O8 C30 C29 111.1(8) . . ?
O8 C30 H30A 109.4 . . ?
C29 C30 H30A 109.4 . . ?
O8 C30 H30B 109.4 . . ?
C29 C30 H30B 109.4 . . ?
H30A C30 H30B 108.0 . . ?
N1 C31 C32 113.3(16) . . ?
N1 C31 H31A 123.4 . . ?
C32 C31 H31A 123.4 . . ?
C33 C32 C34 119.8(11) . 2_666 ?
C33 C32 C31 131.9(13) . . ?
C34 C32 C31 108.3(12) 2_666 . ?
O9 C33 C32 119.6(13) . . ?
O9 C33 C34 122.3(12) . . ?
C32 C33 C34 118.1(9) . . ?
C35 C34 C32 126.2(15) . 2_666 ?
C35 C34 C33 111.7(14) . . ?
C32 C34 C33 122.1(10) 2_666 . ?
C36 C35 C34 122(2) . . ?
C35 C36 N1 119(2) . 2_666 ?
F6 P1 F4 177.0(11) . . ?
F6 P1 F5 88.8(10) . . ?
F4 P1 F5 91.8(9) . . ?
F6 P1 F2 96.6(11) . . ?
F4 P1 F2 86.3(7) . . ?
F5 P1 F2 91.1(8) . . ?
F6 P1 F3 91.9(8) . . ?
F4 P1 F3 87.4(6) . . ?
F5 P1 F3 178.3(10) . . ?
F2 P1 F3 90.4(7) . . ?
F6 P1 F1 90.3(11) . . ?
F4 P1 F1 86.7(7) . . ?
F5 P1 F1 92.2(8) . . ?
F2 P1 F1 172.4(7) . . ?
F3 P1 F1 86.2(7) . . ?
Cl3 C37 Cl1 109.5(8) . . ?
Cl3 C37 Cl2 111.3(10) . . ?
Cl1 C37 Cl2 111.5(9) . . ?
Cl3 C37 H37A 108.1 . . ?
Cl1 C37 H37A 108.1 . . ?
Cl2 C37 H37A 108.1 . . ?

loop_
_geom_bond_atom_site_label_1
_geom_bond_atom_site_label_2
_geom_bond_distance
_geom_bond_site_symmetry_2
_geom_bond_publ_flag
K1 O2 2.766(10) . ?
K1 O7 2.772(7) . ?
K1 O6 2.778(9) . ?
K1 O4 2.784(6) . ?
K1 O1 2.824(6) . ?
K1 O9 2.842(8) . ?
K1 O3 2.894(8) . ?
K1 O5 2.926(7) . ?
K1 O8 3.001(7) . ?
K1 C28 3.461(12) . ?
O1 C19 1.252(14) . ?
O1 C7 1.381(11) . ?
O2 C20 1.44(2) . ?
O2 C21 1.520(19) . ?
O3 C23 1.316(15) . ?
O3 C22 1.386(17) . ?
O4 C24 1.295(14) . ?
O4 C14 1.359(10) 2_666 ?
O5 C25 1.156(14) . ?
O5 C8 1.408(12) . ?
O6 C26 1.330(15) . ?
O6 C27 1.377(14) . ?
O7 C29 1.409(13) . ?
O7 C28 1.417(13) . ?
O8 C30 1.401(11) . ?
O8 C1 1.425(10) 2_666 ?
O9 C33 1.207(12) . ?
N1 C36 1.28(2) 2_666 ?
N1 C31 1.38(2) . ?
N1 H1A 0.8800 . ?
C1 C14 1.371(13) . ?
C1 C2 1.391(12) . ?
C1 O8 1.425(10) 2_666 ?
C2 C3 1.383(12) . ?
C2 H2A 0.9500 . ?
C3 C12 1.366(13) . ?
C3 C4 1.542(11) . ?
C4 C17 1.470(15) . ?
C4 C5 1.516(12) . ?
C4 C15 1.552(12) . ?
C5 C6 1.380(12) . ?
C5 C10 1.383(13) . ?
C6 C7 1.358(14) . ?
C6 H6A 0.9500 . ?
C7 C8 1.376(15) . ?
C8 C9 1.388(13) . ?
C9 C10 1.409(12) . ?
C9 H9A 0.9500 . ?
C10 C11 1.531(11) . ?
C11 C18 1.476(15) . ?
C11 C12 1.540(12) . ?
C11 C16 1.586(12) . ?
C12 C13 1.400(12) . ?
C13 C14 1.389(12) . ?
C13 H13A 0.9500 . ?
C14 O4 1.359(10) 2_666 ?
C15 C16 1.519(15) . ?
C15 H15A 0.9900 . ?
C15 H15B 0.9900 . ?
C16 H16A 0.9900 . ?
C16 H16B 0.9900 . ?
C17 H17A 0.9800 . ?
C17 H17B 0.9800 . ?
C17 H17C 0.9800 . ?
C18 H18A 0.9800 . ?
C18 H18B 0.9800 . ?
C18 H18C 0.9800 . ?
C19 C20 1.449(17) . ?
C19 H19A 0.9900 . ?
C19 H19B 0.9900 . ?
C20 H20A 0.9900 . ?
C20 H20B 0.9900 . ?
C21 C22 1.409(17) . ?
C21 H21A 0.9900 . ?
C21 H21B 0.9900 . ?
C22 H22A 0.9900 . ?
C22 H22B 0.9900 . ?
C23 C24 1.378(18) . ?
C23 H23A 0.9900 . ?
C23 H23B 0.9900 . ?
C24 H24A 0.9900 . ?
C24 H24B 0.9900 . ?
C25 C26 1.494(18) . ?
C25 H25A 0.9900 . ?
C25 H25B 0.9900 . ?
C26 H26A 0.9900 . ?
C26 H26B 0.9900 . ?
C27 C28 1.379(19) . ?
C27 H27A 0.9900 . ?
C27 H27B 0.9900 . ?
C28 H28A 0.9900 . ?
C28 H28B 0.9900 . ?
C29 C30 1.439(13) . ?
C29 H29A 0.9900 . ?
C29 H29B 0.9900 . ?
C30 H30A 0.9900 . ?
C30 H30B 0.9900 . ?
C31 C32 1.62(3) . ?
C31 H31A 0.9500 . ?
C32 C33 1.427(18) . ?
C32 C34 1.430(17) 2_666 ?
C33 C34 1.434(17) . ?
C34 C35 1.42(2) . ?
C34 C32 1.430(18) 2_666 ?
C35 C36 1.250(17) . ?
C36 N1 1.28(2) 2_666 ?
P1 F6 1.480(13) . ?
P1 F4 1.509(10) . ?
P1 F5 1.538(11) . ?
P1 F2 1.543(15) . ?
P1 F3 1.587(10) . ?
P1 F1 1.638(14) . ?
Cl1 C37 1.755(18) . ?
Cl2 C37 1.773(14) . ?
Cl3 C37 1.713(18) . ?
C37 H37A 1.0000 . ?
O10 H10 0.8064 . ?
